data_4513285
loop_
_publ_author_name
'Gu\'nka, Piotr A.'
'Dranka, Maciej'
'Hanfland, Michael'
'Dziubek, Kamil F.'
'Katrusiak, Andrzej'
'Zachara, Janusz'

_publ_section_title
;
 Cascade of High-Pressure Transitions of Claudetite II and the First Polar
 Phase of Arsenic(III) Oxide
;
_journal_issue 8
_journal_name_full 'Crystal Growth &amp; Design'
_journal_page_first 3950
_journal_paper_doi 10.1021/acs.cgd.5b00567
_journal_volume 15
_journal_year 2015
_chemical_formula_moiety 'As4 O6'
_chemical_formula_sum 'As4 O6'
_chemical_formula_weight 395.68
_space_group_crystal_system monoclinic
_space_group_IT_number 14
_space_group_name_Hall '-P 2yab'
_space_group_name_H-M_alt 'P 1 21/a 1'
_symmetry_space_group_name_Hall '-P 2yab'
_symmetry_space_group_name_H-M 'P 1 21/a 1'
_audit_creation_date 2015-02-04
_audit_creation_method
;
Olex2 1.2-beta
(compiled 2014.11.28 svn.r3107 for OlexSys, GUI svn.r4998)
;
_cell_angle_alpha 90
_cell_angle_beta 143.183(3)
_cell_angle_gamma 90
_cell_formula_units_Z 4
_cell_length_a 12.5859(5)
_cell_length_b 4.3845(5)
_cell_length_c 16.5934(9)
_cell_measurement_pressure 5.14e6(7)
_cell_measurement_reflns_used 764
_cell_measurement_temperature 293(2)
_cell_measurement_theta_max 19.9850
_cell_measurement_theta_min 2.8680
_cell_volume 548.73(8)
_computing_cell_refinement
;
CrysAlisPro, Agilent Technologies,
Version 1.171.37.35 (release 13-08-2014 CrysAlis171 .NET)
(compiled Aug 13 2014,18:06:01)
;
_computing_data_collection
;
CrysAlisPro, Agilent Technologies,
Version 1.171.37.35 (release 13-08-2014 CrysAlis171 .NET)
(compiled Aug 13 2014,18:06:01)
;
_computing_data_reduction
;
CrysAlisPro, Agilent Technologies,
Version 1.171.37.35 (release 13-08-2014 CrysAlis171 .NET)
(compiled Aug 13 2014,18:06:01)
;
_computing_molecular_graphics 'Olex2 (Dolomanov et al., 2009)'
_computing_publication_material 'Olex2 (Dolomanov et al., 2009)'
_computing_structure_refinement 'ShelXL (Sheldrick, 2008)'
_diffrn_ambient_environment He
_diffrn_ambient_pressure 5.14e6(7)
_diffrn_ambient_temperature 293(2)
_diffrn_detector 'CCD plate'
_diffrn_measured_fraction_theta_full 0.454
_diffrn_measured_fraction_theta_max 0.261
_diffrn_measurement_details
;
  1 phi    142.00  218.00   0.5000    1.0000
omega____ theta____ kappa____ phi______ frames
   0.0000    0.0000    0.0000     -     152
;
_diffrn_measurement_device 'abstract diffractometer'
_diffrn_measurement_device_type 'MAR-CrysAlisPro-abstract goniometer: imported MAR images'
_diffrn_measurement_method '\p scans'
_diffrn_orient_matrix_UB_11 0.0312827000
_diffrn_orient_matrix_UB_12 0.0082453000
_diffrn_orient_matrix_UB_13 -0.0198267000
_diffrn_orient_matrix_UB_21 0.0148009000
_diffrn_orient_matrix_UB_22 0.0739300000
_diffrn_orient_matrix_UB_23 0.0176474000
_diffrn_orient_matrix_UB_31 0.0232164000
_diffrn_orient_matrix_UB_32 -0.0582433000
_diffrn_orient_matrix_UB_33 0.0195884000
_diffrn_radiation_monochromator synchrotron
_diffrn_radiation_probe x-ray
_diffrn_radiation_wavelength 0.41427
_diffrn_reflns_av_R_equivalents 0.0467
_diffrn_reflns_av_unetI/netI 0.0453
_diffrn_reflns_laue_measured_fraction_full 0.454
_diffrn_reflns_laue_measured_fraction_max 0.261
_diffrn_reflns_limit_h_max 15
_diffrn_reflns_limit_h_min -19
_diffrn_reflns_limit_k_max 7
_diffrn_reflns_limit_k_min -7
_diffrn_reflns_limit_l_max 13
_diffrn_reflns_limit_l_min -10
_diffrn_reflns_number 1594
_diffrn_reflns_point_group_measured_fraction_full 0.454
_diffrn_reflns_point_group_measured_fraction_max 0.261
_diffrn_reflns_theta_full 14.392
_diffrn_reflns_theta_max 20.747
_diffrn_reflns_theta_min 2.868
_diffrn_source synchrotron
_exptl_absorpt_coefficient_mu 5.534
_exptl_absorpt_correction_T_max 1.00000
_exptl_absorpt_correction_T_min 0.64426
_exptl_absorpt_correction_type multi-scan
_exptl_absorpt_process_details
;
CrysAlisPro, Agilent Technologies,
Version 1.171.37.35 (release 13-08-2014 CrysAlis171 .NET)
(compiled Aug 13 2014,18:06:01)
Empirical absorption correction using spherical harmonics,
 implemented in SCALE3 ABSPACK scaling algorithm.
;
_exptl_crystal_density_diffrn 4.790
_exptl_crystal_description
;
;
_exptl_crystal_F_000 720
_exptl_crystal_size_max 0.05
_exptl_crystal_size_mid 0.04
_exptl_crystal_size_min 0.03
_refine_diff_density_max 2.448
_refine_diff_density_min -1.219
_refine_diff_density_rms 0.301
_refine_ls_extinction_method none
_refine_ls_goodness_of_fit_ref 1.105
_refine_ls_hydrogen_treatment undef
_refine_ls_matrix_type full
_refine_ls_number_parameters 61
_refine_ls_number_reflns 753
_refine_ls_number_restraints 0
_refine_ls_restrained_S_all 1.105
_refine_ls_R_factor_all 0.0548
_refine_ls_R_factor_gt 0.0488
_refine_ls_shift/su_max 0.000
_refine_ls_shift/su_mean 0.000
_refine_ls_structure_factor_coef Fsqd
_refine_ls_weighting_details 'w=1/[\s^2^(Fo^2^)+(0.0780P)^2^+5.9690P] where P=(Fo^2^+2Fc^2^)/3'
_refine_ls_weighting_scheme calc
_refine_ls_wR_factor_gt 0.1240
_refine_ls_wR_factor_ref 0.1348
_reflns_Friedel_coverage 0.000
_reflns_number_gt 664
_reflns_number_total 753
_reflns_threshold_expression 'I > 2\s(I)'
_cod_data_source_file cg5b00567_si_002.cif
_cod_data_source_block mclau2_010_pl
_cod_depositor_comments 'Adding full bibliography for 4513277--4513300.cif.'
_cod_original_cell_volume 548.73(7)
_cod_database_code 4513285
_shelx_space_group_comment
;
The symmetry employed for this shelxl refinement is uniquely defined
by the following loop, which should always be used as a source of
symmetry information in preference to the above space-group names.
They are only intended as comments.
;
_olex2_refinement_description
;
;
_shelx_shelxl_version_number 2014/7
_olex2_submission_special_instructions 'No special instructions were received'

loop_
_space_group_symop_operation_xyz
'x, y, z'
'-x+1/2, y+1/2, -z'
'-x, -y, -z'
'x-1/2, -y-1/2, z'

loop_
_atom_site_label
_atom_site_type_symbol
_atom_site_fract_x
_atom_site_fract_y
_atom_site_fract_z
_atom_site_U_iso_or_equiv
_atom_site_adp_type
_atom_site_occupancy
_atom_site_site_symmetry_order
_atom_site_calc_flag
As1 As 0.66942(14) 0.2798(2) 0.3927(2) 0.0161(10) Uani 1 1 d
As2 As 0.37895(14) 0.20137(18) 0.34849(19) 0.0136(10) Uani 1 1 d
As3 As -0.19488(13) -0.3391(2) 0.09682(19) 0.0150(10) Uani 1 1 d
As4 As 0.09953(13) -0.30157(18) 0.14568(19) 0.0124(10) Uani 1 1 d
O1 O 0.6945(10) 0.4611(14) 0.5035(14) 0.0166(13) Uiso 1 1 d
O2 O 0.4635(10) 0.1322(15) 0.3012(14) 0.0173(15) Uiso 1 1 d
O3 O 0.1594(9) 0.0918(13) 0.1844(13) 0.0099(11) Uiso 1 1 d
O4 O -0.2686(11) -0.2302(17) -0.0478(15) 0.0187(15) Uiso 1 1 d
O5 O 0.0339(10) -0.3247(14) 0.2114(14) 0.0146(13) Uiso 1 1 d
O6 O 0.3241(9) -0.4072(13) 0.3063(12) 0.0100(11) Uiso 1 1 d

loop_
_atom_site_aniso_label
_atom_site_aniso_U_11
_atom_site_aniso_U_22
_atom_site_aniso_U_33
_atom_site_aniso_U_23
_atom_site_aniso_U_13
_atom_site_aniso_U_12
As1 0.0118(4) 0.0144(4) 0.0201(19) 0.0013(5) 0.0123(7) -0.0007(3)
As2 0.0129(4) 0.0090(4) 0.0185(19) 0.0009(4) 0.0125(7) 0.0015(3)
As3 0.0119(4) 0.0112(4) 0.0194(19) -0.0012(4) 0.0120(7) 0.0000(3)
As4 0.0106(4) 0.0086(4) 0.0143(18) -0.0008(4) 0.0091(7) -0.0005(3)

loop_
_atom_type_symbol
_atom_type_description
_atom_type_scat_dispersion_real
_atom_type_scat_dispersion_imag
_atom_type_scat_source
As As 0.3110 0.7990 'International Tables Vol C Tables 4.2.6.8 and 6.1.1.4'
O O 0.0020 0.0020 'International Tables Vol C Tables 4.2.6.8 and 6.1.1.4'

loop_
_geom_angle_atom_site_label_1
_geom_angle_atom_site_label_2
_geom_angle_atom_site_label_3
_geom_angle
_geom_angle_site_symmetry_1
_geom_angle_site_symmetry_3
O1 As1 O1 96.6(3) 2_646 .
O1 As1 O2 99.1(4) 2_646 .
O2 As1 O1 88.7(6) . .
O2 As2 O3 91.3(5) . .
O6 As2 O2 99.9(5) 1_565 .
O6 As2 O3 91.2(4) 1_565 .
O4 As3 O4 88.7(4) 2_445 .
O5 As3 O4 94.6(6) . .
O5 As3 O4 97.3(3) . 2_445
O3 As4 O5 95.8(5) . .
O3 As4 O6 90.3(3) . .
O6 As4 O5 91.5(5) . .
As1 O1 As1 126.1(7) 2_656 .
As1 O2 As2 122.6(8) . .
As4 O3 As2 119.9(5) . .
As3 O4 As3 121.8(8) 2_455 .
As3 O5 As4 119.0(9) . .
As2 O6 As4 119.1(4) 1_545 .

loop_
_geom_bond_atom_site_label_1
_geom_bond_atom_site_label_2
_geom_bond_distance
_geom_bond_site_symmetry_2
As1 O1 1.769(8) 2_646
As1 O1 1.783(16) .
As1 O2 1.772(7) .
As2 O2 1.782(14) .
As2 O3 1.798(9) .
As2 O6 1.772(6) 1_565
As3 O4 1.812(18) .
As3 O4 1.793(9) 2_445
As3 O5 1.773(7) .
As4 O3 1.784(6) .
As4 O5 1.822(15) .
As4 O6 1.802(8) .
O1 As1 1.769(8) 2_656
O4 As3 1.793(9) 2_455
O6 As2 1.772(6) 1_545

loop_
_geom_torsion_atom_site_label_1
_geom_torsion_atom_site_label_2
_geom_torsion_atom_site_label_3
_geom_torsion_atom_site_label_4
_geom_torsion
_geom_torsion_site_symmetry_1
_geom_torsion_site_symmetry_4
O1 As1 O1 As1 103.0(7) 2_646 2_656
O1 As1 O2 As2 -1.3(6) . .
O1 As1 O2 As2 95.1(7) 2_646 .
O2 As1 O1 As1 -158.0(7) . 2_656
O2 As2 O3 As4 83.0(8) . .
O3 As2 O2 As1 162.6(6) . .
O3 As4 O5 As3 105.1(4) . .
O3 As4 O6 As2 -179.7(9) . 1_545
O4 As3 O4 As3 171.7(6) 2_445 2_455
O4 As3 O5 As4 -13.0(5) . .
O4 As3 O5 As4 76.3(7) 2_445 .
O5 As3 O4 As3 -91.1(5) . 2_455
O5 As4 O3 As2 86.1(8) . .
O5 As4 O6 As2 84.5(8) . 1_545
O6 As2 O2 As1 71.2(7) 1_565 .
O6 As2 O3 As4 -177.1(9) 1_565 .
O6 As4 O3 As2 -5.5(8) . .
O6 As4 O5 As3 -164.4(4) . .
